data_7019113
loop_
_publ_author_name
'Krishnamoorthy, Paramasivam'
'Sathyadevi, Palanisamy'
'Butorac, Rachel R.'
'Cowley, Alan H.'
'Bhuvanesh, Nattamai S. P.'
'Dharmaraj, Nallasamy'

_publ_section_title
;
 Variation in the biomolecular interactions of nickel(ii) hydrazone
 complexes upon tuning the hydrazide fragment.
;
_journal_issue 22
_journal_name_full 'Dalton transactions (Cambridge, England : 2003)'
_journal_page_first 6842
_journal_page_last 6854
_journal_paper_doi 10.1039/c2dt30121k
_journal_volume 41
_journal_year 2012
_chemical_formula_moiety 'C34 H25 N2 Ni O3 P'
_chemical_formula_sum 'C34 H25 N2 Ni O3 P'
_chemical_formula_weight 599.24
_chemical_name_systematic
;
?
;
_space_group_IT_number 14
_symmetry_cell_setting monoclinic
_symmetry_space_group_name_Hall '-P 2ybc'
_symmetry_space_group_name_H-M 'P 1 21/c 1'
_atom_sites_solution_hydrogens geom
_atom_sites_solution_primary direct
_atom_sites_solution_secondary difmap
_audit_creation_method SHELXL-97
_cell_angle_alpha 90.00
_cell_angle_beta 116.60(2)
_cell_angle_gamma 90.00
_cell_formula_units_Z 4
_cell_length_a 10.379(2)
_cell_length_b 14.886(3)
_cell_length_c 19.785(6)
_cell_measurement_reflns_used 6016
_cell_measurement_temperature 100(2)
_cell_measurement_theta_max 27.48
_cell_measurement_theta_min 2.91
_cell_volume 2733.3(12)
_computing_cell_refinement 'Collect software, Nonius B.V. 1998'
_computing_data_collection 'Collect software, Nonius B.V. 1998'
_computing_data_reduction
;
DENZO and Scalepack (Otwinoski and Minor, 1997)
;
_computing_molecular_graphics 'XP SHELXTL/PC, Siemens Analytical'
_computing_structure_refinement 'XL SHELXTL/PC, Siemens Analytical'
_computing_structure_solution
;

SIR97 - Altomare A., Burla M.C., Camalli M., Cascarano G.L., Giacovazzo C.,
Guagliardi A., Moliterni A.G.G., Polidori G.,Spagna R.
;
_diffrn_ambient_temperature 100(2)
_diffrn_measured_fraction_theta_full 0.983
_diffrn_measured_fraction_theta_max 0.983
_diffrn_measurement_device_type 'Nonius Kappa CCD'
_diffrn_measurement_method /w-scans
_diffrn_radiation_monochromator graphite
_diffrn_radiation_source 'fine-focus sealed tube'
_diffrn_radiation_type MoK\a
_diffrn_radiation_wavelength 0.71073
_diffrn_reflns_av_R_equivalents 0.0666
_diffrn_reflns_av_sigmaI/netI 0.1063
_diffrn_reflns_limit_h_max 13
_diffrn_reflns_limit_h_min -13
_diffrn_reflns_limit_k_max 15
_diffrn_reflns_limit_k_min -19
_diffrn_reflns_limit_l_max 25
_diffrn_reflns_limit_l_min -25
_diffrn_reflns_number 10219
_diffrn_reflns_theta_full 27.53
_diffrn_reflns_theta_max 27.53
_diffrn_reflns_theta_min 2.97
_exptl_absorpt_coefficient_mu 0.808
_exptl_absorpt_correction_T_max 0.9607
_exptl_absorpt_correction_T_min 0.9163
_exptl_absorpt_correction_type multi-scan
_exptl_absorpt_process_details 'DENZO and Scalepack (Otwinoski and Minor, 1997)'
_exptl_crystal_colour red
_exptl_crystal_density_diffrn 1.456
_exptl_crystal_density_method 'not measured'
_exptl_crystal_description prism
_exptl_crystal_F_000 1240
_exptl_crystal_size_max 0.11
_exptl_crystal_size_mid 0.06
_exptl_crystal_size_min 0.05
_refine_diff_density_max 0.678
_refine_diff_density_min -0.491
_refine_diff_density_rms 0.112
_refine_ls_extinction_method none
_refine_ls_goodness_of_fit_ref 1.503
_refine_ls_hydrogen_treatment constr
_refine_ls_matrix_type full
_refine_ls_number_parameters 370
_refine_ls_number_reflns 6193
_refine_ls_number_restraints 0
_refine_ls_restrained_S_all 1.503
_refine_ls_R_factor_all 0.1854
_refine_ls_R_factor_gt 0.0880
_refine_ls_shift/su_max 0.003
_refine_ls_shift/su_mean 0.000
_refine_ls_structure_factor_coef Fsqd
_refine_ls_weighting_details 'calc w=1/[\s^2^(Fo^2^)+(0.0101P)^2^+2.4692P] where P=(Fo^2^+2Fc^2^)/3'
_refine_ls_weighting_scheme calc
_refine_ls_wR_factor_gt 0.1057
_refine_ls_wR_factor_ref 0.1279
_reflns_number_gt 3479
_reflns_number_total 6193
_reflns_threshold_expression >2sigma(I)
_cod_data_source_file c2dt30121k.txt
_cod_data_source_block shelxl
_cod_original_cell_volume 2733.3(11)
_cod_original_sg_symbol_H-M P21/c
_cod_database_code 7019113

loop_
_symmetry_equiv_pos_as_xyz
'x, y, z'
'-x, y+1/2, -z+1/2'
'-x, -y, -z'
'x, -y-1/2, z-1/2'

loop_
_atom_site_label
_atom_site_type_symbol
_atom_site_fract_x
_atom_site_fract_y
_atom_site_fract_z
_atom_site_U_iso_or_equiv
_atom_site_adp_type
_atom_site_occupancy
_atom_site_symmetry_multiplicity
_atom_site_calc_flag
_atom_site_refinement_flags
Ni1 Ni 0.97680(6) 0.80537(4) 0.56252(3) 0.03219(17) Uani 1 1 d .
P1 P 0.79536(12) 0.89965(8) 0.53895(6) 0.0319(3) Uani 1 1 d .
O1 O 0.8801(3) 0.75496(19) 0.46975(15) 0.0338(7) Uani 1 1 d .
O2 O 1.0752(3) 0.85249(19) 0.65827(15) 0.0341(7) Uani 1 1 d .
O3 O 1.4279(3) 0.8127(2) 0.80811(16) 0.0410(8) Uani 1 1 d .
N1 N 1.1299(4) 0.7263(2) 0.59385(19) 0.0317(9) Uani 1 1 d .
N2 N 1.2377(4) 0.7403(2) 0.66851(19) 0.0324(9) Uani 1 1 d .
C1 C 0.9195(4) 0.6851(3) 0.4426(2) 0.0313(10) Uani 1 1 d .
C2 C 0.8222(5) 0.6609(3) 0.3667(2) 0.0368(11) Uani 1 1 d .
H2 H 0.7387 0.6964 0.3394 0.044 Uiso 1 1 calc R
C3 C 0.8468(5) 0.5886(3) 0.3331(2) 0.0368(11) Uani 1 1 d .
H3 H 0.7794 0.5737 0.2829 0.044 Uiso 1 1 calc R
C4 C 0.9711(5) 0.5341(3) 0.3710(2) 0.0325(11) Uani 1 1 d .
C5 C 0.9920(5) 0.4577(3) 0.3351(3) 0.0397(12) Uani 1 1 d .
H5 H 0.9218 0.4427 0.2855 0.048 Uiso 1 1 calc R
C6 C 1.1115(5) 0.4050(3) 0.3702(3) 0.0418(12) Uani 1 1 d .
H6 H 1.1253 0.3543 0.3450 0.050 Uiso 1 1 calc R
C7 C 1.2131(5) 0.4266(3) 0.4436(3) 0.0383(12) Uani 1 1 d .
H7 H 1.2956 0.3896 0.4687 0.046 Uiso 1 1 calc R
C8 C 1.1954(5) 0.5008(3) 0.4802(2) 0.0355(11) Uani 1 1 d .
H8 H 1.2672 0.5148 0.5296 0.043 Uiso 1 1 calc R
C9 C 1.0722(5) 0.5567(3) 0.4457(2) 0.0319(10) Uani 1 1 d .
C10 C 1.0452(4) 0.6342(3) 0.4823(2) 0.0293(10) Uani 1 1 d .
C11 C 1.1442(4) 0.6572(3) 0.5579(2) 0.0317(10) Uani 1 1 d .
H11 H 1.2256 0.6195 0.5835 0.038 Uiso 1 1 calc R
C12 C 1.1969(4) 0.8091(3) 0.6952(2) 0.0308(10) Uani 1 1 d .
C13 C 1.2889(5) 0.8451(3) 0.7699(2) 0.0358(11) Uani 1 1 d .
C14 C 1.2670(5) 0.9104(3) 0.8101(3) 0.0493(13) Uani 1 1 d .
H14 H 1.1810 0.9439 0.7962 0.059 Uiso 1 1 calc R
C15 C 1.3984(5) 0.9198(4) 0.8779(3) 0.0534(14) Uani 1 1 d .
H15 H 1.4160 0.9603 0.9182 0.064 Uiso 1 1 calc R
C16 C 1.4912(5) 0.8613(3) 0.8741(3) 0.0476(13) Uani 1 1 d .
H16 H 1.5878 0.8539 0.9116 0.057 Uiso 1 1 calc R
C17 C 0.6859(4) 0.9365(3) 0.4415(2) 0.0316(10) Uani 1 1 d .
C18 C 0.6205(4) 0.8722(3) 0.3846(2) 0.0358(11) Uani 1 1 d .
H18 H 0.6317 0.8101 0.3970 0.043 Uiso 1 1 calc R
C19 C 0.5391(4) 0.8988(3) 0.3100(2) 0.0389(12) Uani 1 1 d .
H19 H 0.4936 0.8549 0.2718 0.047 Uiso 1 1 calc R
C20 C 0.5241(5) 0.9886(3) 0.2912(3) 0.0425(12) Uani 1 1 d .
H20 H 0.4698 1.0067 0.2401 0.051 Uiso 1 1 calc R
C21 C 0.5886(5) 1.0521(3) 0.3470(3) 0.0432(12) Uani 1 1 d .
H21 H 0.5778 1.1140 0.3341 0.052 Uiso 1 1 calc R
C22 C 0.6692(4) 1.0268(3) 0.4222(3) 0.0348(11) Uani 1 1 d .
H22 H 0.7127 1.0713 0.4601 0.042 Uiso 1 1 calc R
C23 C 0.6772(4) 0.8393(3) 0.5691(2) 0.0309(10) Uani 1 1 d .
C24 C 0.7385(5) 0.8096(3) 0.6445(2) 0.0346(11) Uani 1 1 d .
H24 H 0.8334 0.8277 0.6786 0.041 Uiso 1 1 calc R
C25 C 0.6616(5) 0.7544(3) 0.6695(3) 0.0406(12) Uani 1 1 d .
H25 H 0.7036 0.7348 0.7206 0.049 Uiso 1 1 calc R
C26 C 0.5238(5) 0.7278(3) 0.6203(3) 0.0414(12) Uani 1 1 d .
H26 H 0.4712 0.6895 0.6374 0.050 Uiso 1 1 calc R
C27 C 0.4621(5) 0.7569(3) 0.5459(3) 0.0442(12) Uani 1 1 d .
H27 H 0.3670 0.7386 0.5122 0.053 Uiso 1 1 calc R
C28 C 0.5377(4) 0.8122(3) 0.5206(2) 0.0364(11) Uani 1 1 d .
H28 H 0.4942 0.8320 0.4696 0.044 Uiso 1 1 calc R
C29 C 0.8439(4) 1.0039(3) 0.5925(2) 0.0318(11) Uani 1 1 d .
C30 C 0.9745(5) 1.0438(3) 0.6060(2) 0.0368(11) Uani 1 1 d .
H30 H 1.0400 1.0136 0.5924 0.044 Uiso 1 1 calc R
C31 C 1.0087(5) 1.1281(3) 0.6395(3) 0.0415(12) Uani 1 1 d .
H31 H 1.0973 1.1555 0.6480 0.050 Uiso 1 1 calc R
C32 C 0.9153(5) 1.1728(3) 0.6608(3) 0.0435(13) Uani 1 1 d .
H32 H 0.9389 1.2306 0.6835 0.052 Uiso 1 1 calc R
C33 C 0.7856(5) 1.1313(3) 0.6483(2) 0.0414(12) Uani 1 1 d .
H33 H 0.7208 1.1608 0.6629 0.050 Uiso 1 1 calc R
C34 C 0.7510(5) 1.0474(3) 0.6147(2) 0.0352(11) Uani 1 1 d .
H34 H 0.6630 1.0195 0.6069 0.042 Uiso 1 1 calc R

loop_
_atom_site_aniso_label
_atom_site_aniso_U_11
_atom_site_aniso_U_22
_atom_site_aniso_U_33
_atom_site_aniso_U_23
_atom_site_aniso_U_13
_atom_site_aniso_U_12
Ni1 0.0309(3) 0.0338(3) 0.0300(3) 0.0013(3) 0.0120(3) 0.0028(3)
P1 0.0311(6) 0.0323(7) 0.0288(7) 0.0014(5) 0.0105(5) 0.0007(5)
O1 0.0311(16) 0.0392(18) 0.0253(17) -0.0002(14) 0.0075(14) 0.0039(14)
O2 0.0300(16) 0.0378(18) 0.0292(17) 0.0011(14) 0.0087(14) 0.0058(15)
O3 0.0360(18) 0.046(2) 0.0301(18) -0.0068(16) 0.0053(15) 0.0079(16)
N1 0.030(2) 0.033(2) 0.029(2) 0.0011(18) 0.0103(18) -0.0004(17)
N2 0.032(2) 0.035(2) 0.025(2) 0.0013(17) 0.0081(17) -0.0003(18)
C1 0.030(2) 0.033(3) 0.030(2) 0.002(2) 0.013(2) -0.001(2)
C2 0.035(3) 0.039(3) 0.030(3) 0.002(2) 0.009(2) 0.000(2)
C3 0.037(3) 0.040(3) 0.029(3) 0.001(2) 0.012(2) -0.006(2)
C4 0.037(3) 0.031(3) 0.029(3) 0.002(2) 0.015(2) -0.001(2)
C5 0.050(3) 0.036(3) 0.036(3) -0.005(2) 0.021(2) -0.008(2)
C6 0.054(3) 0.035(3) 0.043(3) -0.002(2) 0.027(3) -0.001(3)
C7 0.045(3) 0.030(3) 0.043(3) 0.011(2) 0.023(3) 0.006(2)
C8 0.037(3) 0.032(3) 0.032(3) 0.001(2) 0.011(2) 0.003(2)
C9 0.036(3) 0.032(2) 0.029(3) 0.002(2) 0.016(2) -0.003(2)
C10 0.033(3) 0.029(2) 0.026(2) 0.004(2) 0.014(2) -0.005(2)
C11 0.031(2) 0.033(3) 0.033(3) 0.008(2) 0.016(2) 0.004(2)
C12 0.032(2) 0.031(2) 0.030(3) 0.008(2) 0.014(2) 0.002(2)
C13 0.030(3) 0.043(3) 0.032(3) 0.002(2) 0.011(2) 0.004(2)
C14 0.038(3) 0.058(3) 0.051(3) -0.008(3) 0.018(3) 0.010(3)
C15 0.046(3) 0.065(4) 0.044(3) -0.021(3) 0.015(3) -0.002(3)
C16 0.044(3) 0.058(3) 0.031(3) -0.009(3) 0.008(2) 0.003(3)
C17 0.027(2) 0.037(3) 0.033(3) 0.004(2) 0.016(2) 0.002(2)
C18 0.034(3) 0.039(3) 0.034(3) 0.001(2) 0.015(2) 0.003(2)
C19 0.032(3) 0.049(3) 0.035(3) -0.002(2) 0.015(2) 0.002(2)
C20 0.043(3) 0.052(3) 0.031(3) 0.010(3) 0.016(2) 0.008(3)
C21 0.049(3) 0.042(3) 0.043(3) 0.010(3) 0.024(3) 0.006(3)
C22 0.033(3) 0.038(3) 0.036(3) 0.002(2) 0.018(2) 0.002(2)
C23 0.034(3) 0.031(2) 0.026(3) 0.000(2) 0.012(2) 0.003(2)
C24 0.031(2) 0.042(3) 0.029(3) -0.002(2) 0.012(2) 0.005(2)
C25 0.045(3) 0.046(3) 0.031(3) 0.004(2) 0.016(2) 0.001(2)
C26 0.049(3) 0.042(3) 0.045(3) -0.004(2) 0.032(3) -0.010(2)
C27 0.042(3) 0.050(3) 0.039(3) -0.001(2) 0.016(3) -0.010(3)
C28 0.036(3) 0.040(3) 0.026(3) 0.007(2) 0.007(2) 0.003(2)
C29 0.035(3) 0.028(2) 0.029(3) 0.004(2) 0.012(2) 0.000(2)
C30 0.041(3) 0.035(3) 0.034(3) -0.002(2) 0.016(2) -0.003(2)
C31 0.039(3) 0.038(3) 0.043(3) 0.002(2) 0.015(2) -0.007(2)
C32 0.048(3) 0.036(3) 0.036(3) 0.007(2) 0.010(3) -0.001(2)
C33 0.044(3) 0.042(3) 0.029(3) -0.006(2) 0.009(2) 0.012(3)
C34 0.033(3) 0.040(3) 0.029(3) 0.000(2) 0.010(2) 0.000(2)

loop_
_atom_type_symbol
_atom_type_description
_atom_type_scat_dispersion_real
_atom_type_scat_dispersion_imag
_atom_type_scat_source
C C 0.0033 0.0016 'International Tables Vol C Tables 4.2.6.8 and 6.1.1.4'
N N 0.0061 0.0033 'International Tables Vol C Tables 4.2.6.8 and 6.1.1.4'
Ni Ni 0.3393 1.1124 'International Tables Vol C Tables 4.2.6.8 and 6.1.1.4'
O O 0.0106 0.0060 'International Tables Vol C Tables 4.2.6.8 and 6.1.1.4'
P P 0.1023 0.0942 'International Tables Vol C Tables 4.2.6.8 and 6.1.1.4'
H H 0.0000 0.0000 'International Tables Vol C Tables 4.2.6.8 and 6.1.1.4'

loop_
_geom_angle_atom_site_label_1
_geom_angle_atom_site_label_2
_geom_angle_atom_site_label_3
_geom_angle
O1 Ni1 O2 177.90(13)
O1 Ni1 N1 94.54(14)
O2 Ni1 N1 84.25(14)
O1 Ni1 P1 90.92(10)
O2 Ni1 P1 90.16(10)
N1 Ni1 P1 173.08(12)
C29 P1 C23 106.3(2)
C29 P1 C17 103.8(2)
C23 P1 C17 107.53(19)
C29 P1 Ni1 115.38(14)
C23 P1 Ni1 104.51(14)
C17 P1 Ni1 118.56(15)
C1 O1 Ni1 127.4(3)
C12 O2 Ni1 109.7(3)
C16 O3 C13 105.9(3)
C11 N1 N2 117.3(3)
C11 N1 Ni1 127.9(3)
N2 N1 Ni1 114.6(3)
C12 N2 N1 106.8(3)
O1 C1 C10 125.3(4)
O1 C1 C2 115.1(4)
C10 C1 C2 119.5(4)
C3 C2 C1 121.2(4)
C3 C2 H2 119.4
C1 C2 H2 119.4
C2 C3 C4 121.6(4)
C2 C3 H3 119.2
C4 C3 H3 119.2
C5 C4 C9 120.6(4)
C5 C4 C3 120.2(4)
C9 C4 C3 119.2(4)
C6 C5 C4 121.1(4)
C6 C5 H5 119.4
C4 C5 H5 119.4
C5 C6 C7 119.2(4)
C5 C6 H6 120.4
C7 C6 H6 120.4
C8 C7 C6 120.9(4)
C8 C7 H7 119.5
C6 C7 H7 119.5
C7 C8 C9 121.4(4)
C7 C8 H8 119.3
C9 C8 H8 119.3
C4 C9 C8 116.7(4)
C4 C9 C10 119.3(4)
C8 C9 C10 124.0(4)
C1 C10 C11 120.6(4)
C1 C10 C9 119.2(4)
C11 C10 C9 120.3(4)
N1 C11 C10 124.1(4)
N1 C11 H11 118.0
C10 C11 H11 118.0
N2 C12 O2 124.5(4)
N2 C12 C13 121.0(4)
O2 C12 C13 114.5(4)
C14 C13 O3 110.0(4)
C14 C13 C12 131.5(4)
O3 C13 C12 118.4(4)
C13 C14 C15 106.6(4)
C13 C14 H14 126.7
C15 C14 H14 126.7
C16 C15 C14 107.1(4)
C16 C15 H15 126.4
C14 C15 H15 126.4
C15 C16 O3 110.4(4)
C15 C16 H16 124.8
O3 C16 H16 124.8
C22 C17 C18 119.0(4)
C22 C17 P1 121.5(3)
C18 C17 P1 119.4(3)
C19 C18 C17 120.3(4)
C19 C18 H18 119.9
C17 C18 H18 119.9
C20 C19 C18 120.3(4)
C20 C19 H19 119.8
C18 C19 H19 119.8
C21 C20 C19 119.5(4)
C21 C20 H20 120.2
C19 C20 H20 120.2
C20 C21 C22 121.0(5)
C20 C21 H21 119.5
C22 C21 H21 119.5
C17 C22 C21 119.8(4)
C17 C22 H22 120.1
C21 C22 H22 120.1
C28 C23 C24 118.5(4)
C28 C23 P1 124.3(3)
C24 C23 P1 116.8(3)
C25 C24 C23 120.5(4)
C25 C24 H24 119.8
C23 C24 H24 119.8
C26 C25 C24 120.1(4)
C26 C25 H25 120.0
C24 C25 H25 120.0
C25 C26 C27 120.0(4)
C25 C26 H26 120.0
C27 C26 H26 120.0
C28 C27 C26 120.3(4)
C28 C27 H27 119.8
C26 C27 H27 119.8
C27 C28 C23 120.6(4)
C27 C28 H28 119.7
C23 C28 H28 119.7
C34 C29 C30 119.7(4)
C34 C29 P1 122.2(3)
C30 C29 P1 117.9(3)
C31 C30 C29 119.8(4)
C31 C30 H30 120.1
C29 C30 H30 120.1
C30 C31 C32 120.9(4)
C30 C31 H31 119.5
C32 C31 H31 119.5
C31 C32 C33 118.8(4)
C31 C32 H32 120.6
C33 C32 H32 120.6
C34 C33 C32 120.4(4)
C34 C33 H33 119.8
C32 C33 H33 119.8
C33 C34 C29 120.4(4)
C33 C34 H34 119.8
C29 C34 H34 119.8

loop_
_geom_bond_atom_site_label_1
_geom_bond_atom_site_label_2
_geom_bond_distance
Ni1 O1 1.814(3)
Ni1 O2 1.842(3)
Ni1 N1 1.847(3)
Ni1 P1 2.2241(13)
P1 C29 1.818(4)
P1 C23 1.822(4)
P1 C17 1.829(4)
O1 C1 1.316(5)
O2 C12 1.311(5)
O3 C16 1.375(5)
O3 C13 1.382(5)
N1 C11 1.296(5)
N1 N2 1.413(4)
N2 C12 1.307(5)
C1 C10 1.405(6)
C1 C2 1.432(6)
C2 C3 1.348(6)
C2 H2 0.9500
C3 C4 1.421(6)
C3 H3 0.9500
C4 C5 1.408(6)
C4 C9 1.417(6)
C5 C6 1.366(6)
C5 H5 0.9500
C6 C7 1.398(6)
C6 H6 0.9500
C7 C8 1.377(6)
C7 H7 0.9500
C8 C9 1.419(6)
C8 H8 0.9500
C9 C10 1.454(6)
C10 C11 1.427(6)
C11 H11 0.9500
C12 C13 1.456(6)
C13 C14 1.337(6)
C14 C15 1.429(6)
C14 H14 0.9500
C15 C16 1.325(6)
C15 H15 0.9500
C16 H16 0.9500
C17 C22 1.387(6)
C17 C18 1.400(6)
C18 C19 1.390(6)
C18 H18 0.9500
C19 C20 1.378(6)
C19 H19 0.9500
C20 C21 1.378(6)
C20 H20 0.9500
C21 C22 1.392(6)
C21 H21 0.9500
C22 H22 0.9500
C23 C28 1.391(6)
C23 C24 1.406(6)
C24 C25 1.381(6)
C24 H24 0.9500
C25 C26 1.380(6)
C25 H25 0.9500
C26 C27 1.384(6)
C26 H26 0.9500
C27 C28 1.377(6)
C27 H27 0.9500
C28 H28 0.9500
C29 C34 1.386(6)
C29 C30 1.393(6)
C30 C31 1.388(6)
C30 H30 0.9500
C31 C32 1.389(6)
C31 H31 0.9500
C32 C33 1.399(6)
C32 H32 0.9500
C33 C34 1.384(6)
C33 H33 0.9500
C34 H34 0.9500

loop_
_geom_torsion_atom_site_label_1
_geom_torsion_atom_site_label_2
_geom_torsion_atom_site_label_3
_geom_torsion_atom_site_label_4
_geom_torsion
O1 Ni1 P1 C29 -155.12(18)
O2 Ni1 P1 C29 26.68(18)
O1 Ni1 P1 C23 88.49(17)
O2 Ni1 P1 C23 -89.71(17)
O1 Ni1 P1 C17 -31.18(19)
O2 Ni1 P1 C17 150.61(19)
N1 Ni1 O1 C1 0.6(3)
P1 Ni1 O1 C1 -175.2(3)
N1 Ni1 O2 C12 1.7(3)
P1 Ni1 O2 C12 177.6(3)
O1 Ni1 N1 C11 -4.3(4)
O2 Ni1 N1 C11 174.0(4)
O1 Ni1 N1 N2 -178.9(3)
O2 Ni1 N1 N2 -0.6(3)
C11 N1 N2 C12 -175.8(4)
Ni1 N1 N2 C12 -0.5(4)
Ni1 O1 C1 C10 1.7(6)
Ni1 O1 C1 C2 -179.1(3)
O1 C1 C2 C3 -177.4(4)
C10 C1 C2 C3 1.9(6)
C1 C2 C3 C4 -1.0(7)
C2 C3 C4 C5 178.5(4)
C2 C3 C4 C9 -0.6(6)
C9 C4 C5 C6 -1.7(7)
C3 C4 C5 C6 179.3(4)
C4 C5 C6 C7 1.1(7)
C5 C6 C7 C8 -1.1(7)
C6 C7 C8 C9 1.5(7)
C5 C4 C9 C8 2.0(6)
C3 C4 C9 C8 -179.0(4)
C5 C4 C9 C10 -177.9(4)
C3 C4 C9 C10 1.2(6)
C7 C8 C9 C4 -2.0(6)
C7 C8 C9 C10 177.9(4)
O1 C1 C10 C11 -1.1(6)
C2 C1 C10 C11 179.7(4)
O1 C1 C10 C9 178.0(4)
C2 C1 C10 C9 -1.2(6)
C4 C9 C10 C1 -0.3(6)
C8 C9 C10 C1 179.8(4)
C4 C9 C10 C11 178.8(4)
C8 C9 C10 C11 -1.0(6)
N2 N1 C11 C10 -179.7(4)
Ni1 N1 C11 C10 5.8(6)
C1 C10 C11 N1 -2.7(6)
C9 C10 C11 N1 178.2(4)
N1 N2 C12 O2 2.2(5)
N1 N2 C12 C13 -176.1(4)
Ni1 O2 C12 N2 -2.8(5)
Ni1 O2 C12 C13 175.6(3)
C16 O3 C13 C14 0.0(5)
C16 O3 C13 C12 176.9(4)
N2 C12 C13 C14 -175.7(5)
O2 C12 C13 C14 5.9(7)
N2 C12 C13 O3 8.3(6)
O2 C12 C13 O3 -170.2(4)
O3 C13 C14 C15 -0.5(6)
C12 C13 C14 C15 -176.9(5)
C13 C14 C15 C16 0.9(6)
C14 C15 C16 O3 -1.0(6)
C13 O3 C16 C15 0.6(5)
C29 P1 C17 C22 6.4(4)
C23 P1 C17 C22 118.8(4)
Ni1 P1 C17 C22 -123.1(3)
C29 P1 C17 C18 -175.4(3)
C23 P1 C17 C18 -63.0(4)
Ni1 P1 C17 C18 55.1(4)
C22 C17 C18 C19 -0.5(6)
P1 C17 C18 C19 -178.8(3)
C17 C18 C19 C20 1.1(6)
C18 C19 C20 C21 -1.0(7)
C19 C20 C21 C22 0.3(7)
C18 C17 C22 C21 -0.2(6)
P1 C17 C22 C21 178.1(3)
C20 C21 C22 C17 0.3(7)
C29 P1 C23 C28 122.1(4)
C17 P1 C23 C28 11.5(4)
Ni1 P1 C23 C28 -115.4(4)
C29 P1 C23 C24 -65.6(4)
C17 P1 C23 C24 -176.2(3)
Ni1 P1 C23 C24 56.9(3)
C28 C23 C24 C25 0.4(6)
P1 C23 C24 C25 -172.4(3)
C23 C24 C25 C26 0.1(7)
C24 C25 C26 C27 -0.4(7)
C25 C26 C27 C28 0.2(7)
C26 C27 C28 C23 0.3(7)
C24 C23 C28 C27 -0.6(6)
P1 C23 C28 C27 171.6(4)
C23 P1 C29 C34 -32.0(4)
C17 P1 C29 C34 81.2(4)
Ni1 P1 C29 C34 -147.4(3)
C23 P1 C29 C30 153.1(3)
C17 P1 C29 C30 -93.6(4)
Ni1 P1 C29 C30 37.7(4)
C34 C29 C30 C31 -1.9(6)
P1 C29 C30 C31 173.1(3)
C29 C30 C31 C32 0.9(7)
C30 C31 C32 C33 0.3(7)
C31 C32 C33 C34 -0.5(6)
C32 C33 C34 C29 -0.6(6)
C30 C29 C34 C33 1.8(6)
P1 C29 C34 C33 -173.0(3)
